data_7130509
loop_
_publ_author_name
'Perales, Diana'
'Bhowmick, Rina'
'Zeller, Matthias'
'Miro, Pere'
'Vlaisavljevich, Bess'
'Bart, Suzanne C.'

_publ_section_title
;
 Isolation of uranium(iii) primary phosphido complexes
;
_journal_name_full 'Chemical Communications'
_journal_paper_doi 10.1039/D2CC02207A
_journal_year 2022
_chemical_formula_moiety 'C36 H50 B2 N12 P U, 2(C4 H8 O)'
_chemical_formula_sum 'C44 H66 B2 N12 O2 P U'
_chemical_formula_weight 1085.70
_space_group_crystal_system monoclinic
_space_group_IT_number 14
_space_group_name_Hall '-P 2yn'
_space_group_name_H-M_alt 'P 1 21/n 1'
_atom_sites_solution_hydrogens mixed
_atom_sites_solution_primary direct
_atom_sites_solution_secondary difmap
_audit_creation_method SHELXL-2018/3
_audit_update_record
;
2022-03-28 deposited with the CCDC.	2022-08-04 downloaded from the CCDC.
;
_cell_angle_alpha 90
_cell_angle_beta 92.876(2)
_cell_angle_gamma 90
_cell_formula_units_Z 4
_cell_length_a 10.1859(4)
_cell_length_b 19.3077(7)
_cell_length_c 24.7773(10)
_cell_measurement_reflns_used 9282
_cell_measurement_temperature 150(2)
_cell_measurement_theta_max 29.8936
_cell_measurement_theta_min 2.3735
_cell_volume 4866.7(3)
_computing_cell_refinement 'SAINT V8.38A (Bruker, 2018)'
_computing_data_collection 'Apex3 v2019.1-0 (Bruker, 2019)'
_computing_data_reduction 'SAINT V8.38A (Bruker, 2018)'
_computing_structure_refinement
;  
SHELXL-2018/3 (Sheldrick, 2015a, 2018), 
SHELXLE Rev1117 (H\"ubschle et al., 2011)
;
_computing_structure_solution 'SHELXS-97 (Sheldrick, 2008'
_diffrn_ambient_temperature 150(2)
_diffrn_detector_area_resol_mean 7.4074
_diffrn_measured_fraction_theta_full 0.999
_diffrn_measured_fraction_theta_max 0.996
_diffrn_measurement_device_type
;
Bruker AXS D8 Quest diffractometer with PhotonII charge-integrating pixel 
array detector (CPAD)
;
_diffrn_measurement_method 'omega and phi scans'
_diffrn_radiation_monochromator 'Triumph curved graphite crystal'
_diffrn_radiation_type MoK\a
_diffrn_radiation_wavelength 0.71073
_diffrn_reflns_av_R_equivalents 0.0894
_diffrn_reflns_av_unetI/netI 0.0395
_diffrn_reflns_Laue_measured_fraction_full 0.999
_diffrn_reflns_Laue_measured_fraction_max 0.996
_diffrn_reflns_limit_h_max 14
_diffrn_reflns_limit_h_min -14
_diffrn_reflns_limit_k_max 27
_diffrn_reflns_limit_k_min -27
_diffrn_reflns_limit_l_max 35
_diffrn_reflns_limit_l_min -35
_diffrn_reflns_number 171405
_diffrn_reflns_point_group_measured_fraction_full 0.999
_diffrn_reflns_point_group_measured_fraction_max 0.996
_diffrn_reflns_theta_full 25.242
_diffrn_reflns_theta_max 30.577
_diffrn_reflns_theta_min 2.685
_diffrn_source 'fine focus sealed tube X-ray source'
_diffrn_source_current '30 mA'
_diffrn_source_voltage '50 kV'
_exptl_absorpt_coefficient_mu 3.417
_exptl_absorpt_correction_T_max 0.3812
_exptl_absorpt_correction_T_min 0.3251
_exptl_absorpt_correction_type multi-scan
_exptl_absorpt_process_details
;
SADABS 2016/2: Krause, L., Herbst-Irmer, R., Sheldrick G.M. & Stalke D. (2015). J. Appl. Cryst. 48, 3-10.
;
_exptl_crystal_colour green
_exptl_crystal_density_diffrn 1.482
_exptl_crystal_description plate
_exptl_crystal_F_000 2188
_exptl_crystal_size_max 0.170
_exptl_crystal_size_mid 0.130
_exptl_crystal_size_min 0.020
_refine_diff_density_max 2.493
_refine_diff_density_min -1.067
_refine_diff_density_rms 0.102
_refine_ls_extinction_coef 0.00054(6)
_refine_ls_extinction_expression Fc^*^=kFc[1+0.001xFc^2^\l^3^/sin(2\q)]^-1/4^
_refine_ls_extinction_method 'SHELXL-2018/3 (Sheldrick 2018)'
_refine_ls_goodness_of_fit_ref 1.032
_refine_ls_hydrogen_treatment mixed
_refine_ls_matrix_type full
_refine_ls_number_parameters 658
_refine_ls_number_reflns 14904
_refine_ls_number_restraints 320
_refine_ls_restrained_S_all 1.029
_refine_ls_R_factor_all 0.0542
_refine_ls_R_factor_gt 0.0310
_refine_ls_shift/su_max 0.002
_refine_ls_shift/su_mean 0.000
_refine_ls_structure_factor_coef Fsqd
_refine_ls_weighting_details 'w=1/[\s^2^(Fo^2^)+(0.0242P)^2^+5.5323P] where P=(Fo^2^+2Fc^2^)/3'
_refine_ls_weighting_scheme calc
_refine_ls_wR_factor_gt 0.0623
_refine_ls_wR_factor_ref 0.0695
_reflns_Friedel_coverage 0.000
_reflns_number_gt 11165
_reflns_number_total 14904
_reflns_threshold_expression 'I > 2\s(I)'
_cod_data_source_file d2cc02207a3.cif
_cod_data_source_block DP_3_92_2_0m
_cod_original_sg_symbol_H-M 'P 21/n'
_cod_database_code 7130509
_shelx_shelxl_version_number 2018/3
_shelx_space_group_comment
;
The symmetry employed for this shelxl refinement is uniquely defined
by the following loop, which should always be used as a source of
symmetry information in preference to the above space-group names.
They are only intended as comments.
;
_shelx_estimated_absorpt_t_min 0.594
_shelx_estimated_absorpt_t_max 0.935

loop_
_space_group_symop_operation_xyz
'x, y, z'
'-x+1/2, y+1/2, -z+1/2'
'-x, -y, -z'
'x-1/2, -y-1/2, z-1/2'

loop_
_atom_site_label
_atom_site_type_symbol
_atom_site_fract_x
_atom_site_fract_y
_atom_site_fract_z
_atom_site_U_iso_or_equiv
_atom_site_adp_type
_atom_site_occupancy
_atom_site_site_symmetry_order
_atom_site_calc_flag
_atom_site_refinement_flags_posn
_atom_site_refinement_flags_adp
_atom_site_refinement_flags_occupancy
_atom_site_disorder_assembly
_atom_site_disorder_group
U1 U 0.98876(2) 0.53963(2) 0.20327(2) 0.02287(4) Uani 1 1 d . . . . .
P1 P 1.09524(9) 0.41296(4) 0.26424(3) 0.03394(18) Uani 1 1 d . . . . .
H1 H 1.229(4) 0.4195(19) 0.2682(14) 0.041 Uiso 1 1 d . U . . .
N1 N 0.7787(3) 0.48125(13) 0.22755(11) 0.0300(5) Uani 1 1 d . . . . .
N2 N 0.9745(2) 0.57801(13) 0.30018(9) 0.0257(5) Uani 1 1 d . . . . .
N3 N 0.8026(2) 0.63589(13) 0.20824(10) 0.0282(5) Uani 1 1 d . . . . .
N4 N 0.7054(2) 0.50358(14) 0.26930(11) 0.0301(5) Uani 1 1 d . . . . .
N5 N 0.8583(2) 0.58291(13) 0.32547(10) 0.0273(5) Uani 1 1 d . . . . .
N6 N 0.7150(2) 0.63244(13) 0.24893(10) 0.0273(5) Uani 1 1 d . . . . .
N7 N 1.1360(2) 0.46205(13) 0.12991(10) 0.0286(5) Uani 1 1 d . . . . .
N8 N 0.9383(2) 0.56415(13) 0.10354(10) 0.0281(5) Uani 1 1 d . . . . .
N9 N 1.1196(3) 0.65140(13) 0.18988(11) 0.0306(5) Uani 1 1 d . . . . .
N10 N 1.2071(2) 0.52263(13) 0.14086(10) 0.0260(5) Uani 1 1 d . . . . .
N11 N 1.0457(3) 0.58193(13) 0.07529(9) 0.0272(5) Uani 1 1 d . . . . .
N12 N 1.1880(3) 0.65198(13) 0.14332(11) 0.0310(5) Uani 1 1 d . . . . .
C1 C 1.0651(3) 0.41689(16) 0.33523(12) 0.0299(6) Uani 1 1 d . . . . .
C2 C 1.1647(3) 0.42403(18) 0.37652(13) 0.0349(7) Uani 1 1 d . . . . .
H2 H 1.253937 0.426786 0.367266 0.042 Uiso 1 1 calc R U . . .
C3 C 1.1342(4) 0.4271(2) 0.43069(13) 0.0424(8) Uani 1 1 d . . . . .
H3 H 1.202585 0.433226 0.457757 0.051 Uiso 1 1 calc R U . . .
C4 C 1.0069(4) 0.4214(2) 0.44538(14) 0.0482(9) Uani 1 1 d . . . . .
H4 H 0.987005 0.423320 0.482400 0.058 Uiso 1 1 calc R U . . .
C5 C 0.9068(4) 0.4129(2) 0.40556(15) 0.0458(9) Uani 1 1 d . . . . .
H5 H 0.818201 0.408877 0.415476 0.055 Uiso 1 1 calc R U . . .
C6 C 0.9358(3) 0.41021(17) 0.35144(14) 0.0357(7) Uani 1 1 d . . . . .
H6 H 0.866471 0.403715 0.324808 0.043 Uiso 1 1 calc R U . . .
C7 C 0.8024(5) 0.3759(2) 0.17259(17) 0.0552(11) Uani 1 1 d . . . . .
H7A H 0.739482 0.372459 0.141480 0.083 Uiso 1 1 calc R U . . .
H7B H 0.825721 0.329368 0.185572 0.083 Uiso 1 1 calc R U . . .
H7C H 0.881778 0.399886 0.161782 0.083 Uiso 1 1 calc R U . . .
C8 C 0.7421(3) 0.41560(17) 0.21660(15) 0.0385(8) Uani 1 1 d . . . . .
C9 C 0.6454(3) 0.39572(19) 0.25118(17) 0.0450(9) Uani 1 1 d . . . . .
H9 H 0.602416 0.352118 0.252125 0.054 Uiso 1 1 calc R U . . .
C10 C 0.6248(3) 0.45185(18) 0.28365(16) 0.0397(8) Uani 1 1 d . . . . .
C11 C 0.5325(4) 0.4584(2) 0.3284(2) 0.0632(12) Uani 1 1 d . . . . .
H11A H 0.471585 0.496823 0.320567 0.095 Uiso 1 1 calc R U . . .
H11B H 0.582725 0.467486 0.362443 0.095 Uiso 1 1 calc R U . . .
H11C H 0.482765 0.415298 0.331512 0.095 Uiso 1 1 calc R U . . .
C12 C 1.2121(3) 0.58327(19) 0.32499(13) 0.0361(7) Uani 1 1 d . . . . .
H12A H 1.227035 0.615395 0.295294 0.054 Uiso 1 1 calc R U . . .
H12B H 1.234685 0.536134 0.314082 0.054 Uiso 1 1 calc R U . . .
H12C H 1.267268 0.596632 0.356829 0.054 Uiso 1 1 calc R U . . .
C13 C 1.0716(3) 0.58576(16) 0.33825(12) 0.0280(6) Uani 1 1 d . . . . .
C14 C 1.0175(3) 0.59596(17) 0.38828(13) 0.0340(7) Uani 1 1 d . . . . .
H14 H 1.063872 0.603050 0.422048 0.041 Uiso 1 1 calc R U . . .
C15 C 0.8842(3) 0.59367(18) 0.37883(12) 0.0350(7) Uani 1 1 d . . . . .
C16 C 0.7789(4) 0.6005(3) 0.41846(15) 0.0573(12) Uani 1 1 d . . . . .
H16A H 0.716267 0.636344 0.406038 0.086 Uiso 1 1 calc R U . . .
H16B H 0.818573 0.613512 0.453873 0.086 Uiso 1 1 calc R U . . .
H16C H 0.732898 0.556218 0.421430 0.086 Uiso 1 1 calc R U . . .
C17 C 0.8404(4) 0.71863(18) 0.13239(14) 0.0394(8) Uani 1 1 d . . . . .
H17A H 0.799697 0.699067 0.099107 0.059 Uiso 1 1 calc R U . . .
H17B H 0.932707 0.704268 0.136098 0.059 Uiso 1 1 calc R U . . .
H17C H 0.835461 0.769287 0.130859 0.059 Uiso 1 1 calc R U . . .
C18 C 0.7694(3) 0.69314(16) 0.17977(13) 0.0309(6) Uani 1 1 d . . . . .
C19 C 0.6616(3) 0.72556(16) 0.20150(14) 0.0357(7) Uani 1 1 d . . . . .
H19 H 0.618832 0.766535 0.188695 0.043 Uiso 1 1 calc R U . . .
C20 C 0.6299(3) 0.68619(16) 0.24519(14) 0.0324(7) Uani 1 1 d . . . . .
C21 C 0.5221(3) 0.6978(2) 0.28334(17) 0.0459(9) Uani 1 1 d . . . . .
H21A H 0.469859 0.738147 0.271484 0.069 Uiso 1 1 calc R U . . .
H21B H 0.560604 0.706051 0.319811 0.069 Uiso 1 1 calc R U . . .
H21C H 0.465443 0.656792 0.283617 0.069 Uiso 1 1 calc R U . . .
C22 C 1.1719(4) 0.33656(17) 0.13797(15) 0.0437(8) Uani 1 1 d . . . . .
H22A H 1.093372 0.334395 0.113521 0.065 Uiso 1 1 calc R U . . .
H22B H 1.150977 0.318767 0.173565 0.065 Uiso 1 1 calc R U . . .
H22C H 1.241818 0.308367 0.123334 0.065 Uiso 1 1 calc R U . . .
C23 C 1.2171(3) 0.40997(17) 0.14328(12) 0.0327(7) Uani 1 1 d . . . . .
C24 C 1.3395(3) 0.43487(19) 0.16238(13) 0.0352(7) Uani 1 1 d . . . . .
H24 H 1.413779 0.408058 0.174041 0.042 Uiso 1 1 calc R U . . .
C25 C 1.3311(3) 0.50509(18) 0.16095(12) 0.0315(6) Uani 1 1 d . . . . .
C26 C 1.4311(3) 0.5588(2) 0.17670(17) 0.0485(9) Uani 1 1 d . . . . .
H26A H 1.454621 0.584677 0.144551 0.073 Uiso 1 1 calc R U . . .
H26B H 1.509651 0.536394 0.193074 0.073 Uiso 1 1 calc R U . . .
H26C H 1.394564 0.590717 0.202823 0.073 Uiso 1 1 calc R U . . .
C27 C 0.7031(3) 0.5401(2) 0.08540(14) 0.0421(8) Uani 1 1 d . . . . .
H27A H 0.642891 0.579050 0.078624 0.063 Uiso 1 1 calc R U . . .
H27B H 0.708126 0.529221 0.124089 0.063 Uiso 1 1 calc R U . . .
H27C H 0.670599 0.499514 0.065019 0.063 Uiso 1 1 calc R U . . .
C28 C 0.8366(3) 0.55895(16) 0.06781(12) 0.0313(6) Uani 1 1 d . . . . .
C29 C 0.8778(3) 0.57331(18) 0.01615(12) 0.0358(7) Uani 1 1 d . . . . .
H29 H 0.825231 0.573136 -0.016627 0.043 Uiso 1 1 calc R U . . .
C30 C 1.0102(3) 0.58781(16) 0.02230(12) 0.0324(7) Uani 1 1 d . . . . .
C31 C 1.1029(4) 0.6075(2) -0.01992(13) 0.0412(8) Uani 1 1 d . . . . .
H31A H 1.062526 0.597429 -0.055789 0.062 Uiso 1 1 calc R U . . .
H31B H 1.184486 0.580918 -0.014560 0.062 Uiso 1 1 calc R U . . .
H31C H 1.122585 0.657100 -0.017113 0.062 Uiso 1 1 calc R U . . .
C32 C 1.0756(4) 0.73515(18) 0.26319(15) 0.0450(9) Uani 1 1 d . . . . .
H32A H 1.082564 0.785445 0.267866 0.067 Uiso 1 1 calc R U . . .
H32B H 1.120180 0.711917 0.294142 0.067 Uiso 1 1 calc R U . . .
H32C H 0.982739 0.721705 0.260826 0.067 Uiso 1 1 calc R U . . .
C33 C 1.1388(4) 0.71439(16) 0.21244(14) 0.0368(7) Uani 1 1 d . . . . .
C34 C 1.2197(4) 0.75405(19) 0.18096(16) 0.0468(9) Uani 1 1 d . . . . .
H34 H 1.248416 0.800162 0.187900 0.056 Uiso 1 1 calc R U . . .
C35 C 1.2499(4) 0.71313(18) 0.13777(16) 0.0422(8) Uani 1 1 d . . . . .
C36 C 1.3350(5) 0.7300(2) 0.09257(19) 0.0639(12) Uani 1 1 d . . . . .
H36A H 1.284711 0.724332 0.058090 0.096 Uiso 1 1 calc R U . . .
H36B H 1.410910 0.698682 0.093670 0.096 Uiso 1 1 calc R U . . .
H36C H 1.365614 0.777938 0.096138 0.096 Uiso 1 1 calc R U . . .
B1 B 0.7249(3) 0.57712(19) 0.29340(14) 0.0299(7) Uani 1 1 d . . . . .
H1B H 0.653501 0.585767 0.318843 0.036 Uiso 1 1 calc R U . . .
B2 B 1.1808(3) 0.58884(18) 0.10498(14) 0.0283(7) Uani 1 1 d . . . . .
H2B H 1.250238 0.592913 0.078041 0.034 Uiso 1 1 calc R U . . .
O2 O 1.4973(13) 0.4141(5) 0.4817(5) 0.132(3) Uani 0.603(14) 1 d D U P A 1
C41 C 1.483(2) 0.3492(7) 0.4588(8) 0.125(3) Uani 0.603(14) 1 d D U P A 1
H41A H 1.546581 0.342182 0.430420 0.150 Uiso 0.603(14) 1 calc R U P A 1
H41B H 1.392786 0.342843 0.442662 0.150 Uiso 0.603(14) 1 calc R U P A 1
C42 C 1.5083(18) 0.3013(6) 0.5033(6) 0.123(3) Uani 0.603(14) 1 d D U P A 1
H42A H 1.538533 0.255973 0.490007 0.148 Uiso 0.603(14) 1 calc R U P A 1
H42B H 1.428237 0.294139 0.523691 0.148 Uiso 0.603(14) 1 calc R U P A 1
C43 C 1.6169(19) 0.3367(7) 0.5389(7) 0.128(3) Uani 0.603(14) 1 d D U P A 1
H43A H 1.597819 0.333439 0.577581 0.153 Uiso 0.603(14) 1 calc R U P A 1
H43B H 1.703474 0.315229 0.533468 0.153 Uiso 0.603(14) 1 calc R U P A 1
C44 C 1.615(2) 0.4050(7) 0.5220(7) 0.131(3) Uani 0.603(14) 1 d D U P A 1
H44A H 1.697936 0.416173 0.504420 0.158 Uiso 0.603(14) 1 calc R U P A 1
H44B H 1.607174 0.436273 0.553249 0.158 Uiso 0.603(14) 1 calc R U P A 1
O2B O 1.565(2) 0.4001(9) 0.4674(6) 0.135(3) Uani 0.397(14) 1 d D U P A 2
C41B C 1.488(3) 0.3358(11) 0.4709(11) 0.128(3) Uani 0.397(14) 1 d D U P A 2
H41C H 1.401428 0.344126 0.486142 0.154 Uiso 0.397(14) 1 calc R U P A 2
H41D H 1.475622 0.312693 0.435383 0.154 Uiso 0.397(14) 1 calc R U P A 2
C42B C 1.575(3) 0.2966(9) 0.5079(9) 0.124(3) Uani 0.397(14) 1 d D U P A 2
H42C H 1.659588 0.285436 0.491755 0.149 Uiso 0.397(14) 1 calc R U P A 2
H42D H 1.533441 0.253546 0.520263 0.149 Uiso 0.397(14) 1 calc R U P A 2
C43B C 1.592(3) 0.3500(10) 0.5531(8) 0.122(3) Uani 0.397(14) 1 d D U P A 2
H43C H 1.522078 0.344799 0.579040 0.147 Uiso 0.397(14) 1 calc R U P A 2
H43D H 1.678460 0.344220 0.572706 0.147 Uiso 0.397(14) 1 calc R U P A 2
C44B C 1.584(3) 0.4154(10) 0.5280(9) 0.128(3) Uani 0.397(14) 1 d D U P A 2
H44C H 1.665649 0.442236 0.535708 0.153 Uiso 0.397(14) 1 calc R U P A 2
H44D H 1.508719 0.442112 0.540939 0.153 Uiso 0.397(14) 1 calc R U P A 2
O1 O 0.8998(12) 0.8439(6) 0.4391(6) 0.079(2) Uani 0.454(16) 1 d D U P B 1
C37 C 0.9120(14) 0.7761(7) 0.4351(7) 0.073(2) Uani 0.454(16) 1 d D U P B 1
H37A H 0.904061 0.762219 0.396655 0.088 Uiso 0.454(16) 1 calc R U P B 1
H37B H 0.840930 0.753028 0.454219 0.088 Uiso 0.454(16) 1 calc R U P B 1
C38 C 1.045(2) 0.7533(7) 0.4598(10) 0.070(3) Uani 0.454(16) 1 d D U P B 1
H38A H 1.035864 0.712610 0.483610 0.084 Uiso 0.454(16) 1 calc R U P B 1
H38B H 1.106249 0.741685 0.431332 0.084 Uiso 0.454(16) 1 calc R U P B 1
C39 C 1.0914(5) 0.8151(2) 0.4913(2) 0.0647(11) Uani 0.454(16) 1 d D U P B 1
H39A H 1.185926 0.823559 0.486432 0.078 Uiso 0.454(16) 1 calc R U P B 1
H39B H 1.078001 0.808553 0.530254 0.078 Uiso 0.454(16) 1 calc R U P B 1
C40 C 1.010(4) 0.8745(8) 0.4692(16) 0.070(2) Uani 0.454(16) 1 d D U P B 1
H40A H 0.979275 0.903573 0.498958 0.084 Uiso 0.454(16) 1 calc R U P B 1
H40B H 1.061975 0.903714 0.445321 0.084 Uiso 0.454(16) 1 calc R U P B 1
O1A O 0.9508(11) 0.8487(4) 0.4179(4) 0.077(2) Uani 0.546(16) 1 d D U P B 2
C37A C 0.9518(14) 0.7798(6) 0.4181(5) 0.076(2) Uani 0.546(16) 1 d D U P B 2
H37C H 0.990980 0.762882 0.384740 0.091 Uiso 0.546(16) 1 calc R U P B 2
H37D H 0.860397 0.762446 0.418153 0.091 Uiso 0.546(16) 1 calc R U P B 2
C38A C 1.0295(17) 0.7516(5) 0.4668(7) 0.067(2) Uani 0.546(16) 1 d D U P B 2
H38C H 0.971259 0.728766 0.492224 0.080 Uiso 0.546(16) 1 calc R U P B 2
H38D H 1.097003 0.718105 0.456025 0.080 Uiso 0.546(16) 1 calc R U P B 2
C39A C 1.0914(5) 0.8151(2) 0.4913(2) 0.0647(11) Uani 0.546(16) 1 d D U P B 2
H39C H 1.182719 0.820654 0.480077 0.078 Uiso 0.546(16) 1 calc R U P B 2
H39D H 1.092014 0.813296 0.531228 0.078 Uiso 0.546(16) 1 calc R U P B 2
C40A C 1.005(3) 0.8732(7) 0.4696(13) 0.070(2) Uani 0.546(16) 1 d D U P B 2
H40C H 0.934462 0.883289 0.494377 0.084 Uiso 0.546(16) 1 calc R U P B 2
H40D H 1.057582 0.915855 0.464931 0.084 Uiso 0.546(16) 1 calc R U P B 2

loop_
_atom_site_aniso_label
_atom_site_aniso_U_11
_atom_site_aniso_U_22
_atom_site_aniso_U_33
_atom_site_aniso_U_23
_atom_site_aniso_U_13
_atom_site_aniso_U_12
U1 0.02543(5) 0.02306(5) 0.01990(5) 0.00001(4) -0.00109(3) 0.00296(5)
P1 0.0470(5) 0.0300(4) 0.0246(4) 0.0020(3) -0.0006(3) 0.0134(4)
N1 0.0283(13) 0.0280(12) 0.0333(13) 0.0013(10) -0.0029(10) -0.0024(10)
N2 0.0237(11) 0.0294(12) 0.0239(11) -0.0026(9) 0.0003(9) 0.0035(9)
N3 0.0283(13) 0.0263(12) 0.0298(12) 0.0010(10) -0.0019(10) 0.0049(10)
N4 0.0209(12) 0.0305(13) 0.0388(14) 0.0075(11) -0.0005(10) -0.0001(10)
N5 0.0263(12) 0.0317(13) 0.0240(11) 0.0007(10) 0.0038(9) 0.0032(10)
N6 0.0213(11) 0.0281(12) 0.0323(12) -0.0010(10) -0.0007(10) 0.0024(10)
N7 0.0323(12) 0.0266(12) 0.0263(11) -0.0005(10) -0.0029(9) 0.0002(11)
N8 0.0278(13) 0.0321(12) 0.0241(12) 0.0014(10) -0.0008(10) 0.0030(10)
N9 0.0319(13) 0.0258(12) 0.0334(13) -0.0022(10) -0.0049(11) -0.0004(10)
N10 0.0238(12) 0.0299(13) 0.0240(11) -0.0009(9) 0.0002(9) -0.0004(9)
N11 0.0332(13) 0.0269(12) 0.0215(11) 0.0019(9) 0.0011(10) 0.0021(10)
N12 0.0322(14) 0.0281(13) 0.0325(13) 0.0000(10) -0.0010(11) -0.0035(11)
C1 0.0378(17) 0.0262(14) 0.0255(14) 0.0021(11) -0.0010(12) 0.0038(12)
C2 0.0339(17) 0.0410(18) 0.0296(15) 0.0064(13) -0.0012(13) 0.0023(14)
C3 0.054(2) 0.048(2) 0.0245(15) 0.0057(14) -0.0058(15) -0.0009(17)
C4 0.065(3) 0.053(2) 0.0282(17) 0.0082(16) 0.0111(17) 0.0072(19)
C5 0.045(2) 0.050(2) 0.044(2) 0.0098(17) 0.0107(16) 0.0037(17)
C6 0.0339(17) 0.0307(16) 0.0421(18) 0.0075(14) -0.0011(14) 0.0008(13)
C7 0.072(3) 0.0359(19) 0.055(2) -0.0142(17) -0.022(2) 0.0010(19)
C8 0.0373(18) 0.0297(16) 0.0465(19) -0.0003(14) -0.0175(15) -0.0033(14)
C9 0.0333(18) 0.0350(18) 0.065(2) 0.0088(17) -0.0144(17) -0.0105(14)
C10 0.0227(14) 0.0383(18) 0.057(2) 0.0138(16) -0.0044(14) -0.0051(13)
C11 0.036(2) 0.062(3) 0.093(3) 0.024(3) 0.020(2) -0.005(2)
C12 0.0282(16) 0.0459(19) 0.0338(16) -0.0021(14) -0.0019(13) 0.0004(14)
C13 0.0277(14) 0.0299(15) 0.0262(14) -0.0003(11) -0.0010(11) 0.0024(12)
C14 0.0394(18) 0.0375(17) 0.0247(14) -0.0056(12) -0.0031(12) 0.0051(14)
C15 0.0365(17) 0.0448(19) 0.0239(14) -0.0007(13) 0.0029(12) 0.0069(14)
C16 0.043(2) 0.099(4) 0.0303(18) -0.005(2) 0.0118(15) 0.011(2)
C17 0.047(2) 0.0325(17) 0.0387(18) 0.0108(14) 0.0018(15) 0.0076(15)
C18 0.0336(16) 0.0252(14) 0.0333(15) 0.0006(12) -0.0053(12) 0.0022(12)
C19 0.0326(16) 0.0243(14) 0.0494(19) 0.0018(13) -0.0050(14) 0.0052(12)
C20 0.0226(14) 0.0289(15) 0.0453(18) -0.0054(13) -0.0031(13) 0.0029(12)
C21 0.0349(19) 0.0391(19) 0.064(2) -0.0025(17) 0.0070(17) 0.0082(15)
C22 0.061(2) 0.0271(16) 0.0427(19) -0.0016(14) -0.0012(17) 0.0083(16)
C23 0.0430(18) 0.0320(16) 0.0231(14) 0.0008(12) 0.0007(13) 0.0068(14)
C24 0.0294(16) 0.0443(18) 0.0318(16) 0.0038(14) 0.0011(13) 0.0089(14)
C25 0.0240(14) 0.0429(18) 0.0277(14) 0.0016(13) 0.0012(11) 0.0021(13)
C26 0.0262(17) 0.059(2) 0.059(2) 0.0040(19) -0.0066(16) -0.0063(16)
C27 0.0303(16) 0.057(2) 0.0380(17) 0.0018(17) -0.0058(13) -0.0009(17)
C28 0.0319(16) 0.0312(15) 0.0301(15) 0.0015(12) -0.0054(12) 0.0039(12)
C29 0.0429(19) 0.0413(18) 0.0224(14) 0.0014(13) -0.0066(13) 0.0059(15)
C30 0.0412(18) 0.0294(15) 0.0264(14) 0.0011(12) -0.0012(13) 0.0061(13)
C31 0.049(2) 0.046(2) 0.0299(16) 0.0052(14) 0.0082(14) 0.0044(16)
C32 0.059(2) 0.0283(16) 0.046(2) -0.0088(15) -0.0091(17) 0.0062(16)
C33 0.0430(19) 0.0244(15) 0.0419(18) -0.0037(13) -0.0092(15) 0.0021(13)
C34 0.056(2) 0.0283(17) 0.055(2) -0.0008(15) -0.0074(18) -0.0113(16)
C35 0.044(2) 0.0314(17) 0.051(2) 0.0038(15) -0.0009(16) -0.0083(15)
C36 0.076(3) 0.047(2) 0.070(3) 0.006(2) 0.019(2) -0.026(2)
B1 0.0222(15) 0.0360(18) 0.0317(17) 0.0033(14) 0.0040(13) 0.0024(13)
B2 0.0289(17) 0.0298(16) 0.0262(15) 0.0025(13) 0.0006(13) -0.0008(13)
O2 0.163(6) 0.095(4) 0.135(5) -0.020(4) -0.018(5) 0.047(4)
C41 0.149(6) 0.094(5) 0.128(6) -0.033(4) -0.029(5) 0.038(5)
C42 0.154(7) 0.077(5) 0.135(6) -0.026(4) -0.025(6) 0.029(5)
C43 0.157(6) 0.088(5) 0.134(6) -0.029(5) -0.043(5) 0.037(5)
C44 0.158(7) 0.098(5) 0.134(6) -0.029(5) -0.033(5) 0.019(5)
O2B 0.164(7) 0.105(5) 0.133(6) -0.017(5) -0.028(5) 0.036(5)
C41B 0.153(6) 0.098(5) 0.130(6) -0.036(5) -0.030(6) 0.040(5)
C42B 0.151(7) 0.083(5) 0.133(6) -0.028(5) -0.039(6) 0.037(6)
C43B 0.153(7) 0.084(5) 0.125(6) -0.030(5) -0.040(6) 0.027(5)
C44B 0.155(7) 0.090(5) 0.134(6) -0.033(5) -0.031(5) 0.030(5)
O1 0.076(4) 0.076(4) 0.083(4) -0.017(4) -0.021(4) 0.013(4)
C37 0.073(5) 0.065(4) 0.079(5) -0.003(4) -0.017(4) -0.010(4)
C38 0.074(4) 0.057(4) 0.078(5) -0.007(4) -0.013(4) -0.004(4)
C39 0.062(2) 0.060(2) 0.072(2) -0.006(2) -0.007(2) -0.0033(19)
C40 0.068(4) 0.064(4) 0.077(4) -0.008(4) -0.015(4) 0.000(4)
O1A 0.079(4) 0.068(3) 0.083(4) 0.009(3) -0.024(3) -0.015(3)
C37A 0.082(5) 0.067(4) 0.076(5) -0.008(4) -0.017(4) 0.000(4)
C38A 0.073(4) 0.054(4) 0.073(4) -0.004(3) -0.006(4) 0.000(3)
C39A 0.062(2) 0.060(2) 0.072(2) -0.006(2) -0.007(2) -0.0033(19)
C40A 0.068(4) 0.063(4) 0.077(4) -0.009(3) -0.014(4) 0.001(3)

loop_
_atom_type_symbol
_atom_type_description
_atom_type_scat_dispersion_real
_atom_type_scat_dispersion_imag
_atom_type_scat_source
C C 0.0033 0.0016 'International Tables Vol C Tables 4.2.6.8 and 6.1.1.4'
H H 0.0000 0.0000 'International Tables Vol C Tables 4.2.6.8 and 6.1.1.4'
B B 0.0013 0.0007 'International Tables Vol C Tables 4.2.6.8 and 6.1.1.4'
N N 0.0061 0.0033 'International Tables Vol C Tables 4.2.6.8 and 6.1.1.4'
P P 0.1023 0.0942 'International Tables Vol C Tables 4.2.6.8 and 6.1.1.4'
U U -9.6767 9.6646 'International Tables Vol C Tables 4.2.6.8 and 6.1.1.4'
O O 0.0106 0.0060 'International Tables Vol C Tables 4.2.6.8 and 6.1.1.4'

loop_
_geom_angle_atom_site_label_1
_geom_angle_atom_site_label_2
_geom_angle_atom_site_label_3
_geom_angle
_geom_angle_site_symmetry_1
_geom_angle_site_symmetry_3
_geom_angle_publ_flag
N1 U1 N2 79.28(8) . . ?
N1 U1 N8 100.52(8) . . ?
N2 U1 N8 148.35(8) . . ?
N1 U1 N9 149.34(8) . . ?
N2 U1 N9 86.05(8) . . ?
N8 U1 N9 78.40(8) . . ?
N1 U1 N3 71.68(8) . . ?
N2 U1 N3 71.09(8) . . ?
N8 U1 N3 78.77(8) . . ?
N9 U1 N3 78.15(8) . . ?
N1 U1 N10 142.19(8) . . ?
N2 U1 N10 130.32(7) . . ?
N8 U1 N10 67.14(8) . . ?
N9 U1 N10 66.05(8) . . ?
N3 U1 N10 134.18(7) . . ?
N1 U1 N7 113.51(8) . . ?
N2 U1 N7 145.18(7) . . ?
N8 U1 N7 64.15(7) . . ?
N9 U1 N7 93.82(8) . . ?
N3 U1 N7 142.92(7) . . ?
N10 U1 N7 28.67(7) . . ?
N1 U1 P1 78.91(6) . . ?
N2 U1 P1 78.46(6) . . ?
N8 U1 P1 132.93(6) . . ?
N9 U1 P1 124.41(6) . . ?
N3 U1 P1 140.74(6) . . ?
N10 U1 P1 84.63(5) . . ?
N7 U1 P1 73.00(5) . . ?
C1 P1 U1 112.11(10) . . ?
C1 P1 H1 98.3(15) . . ?
U1 P1 H1 106.8(15) . . ?
C8 N1 N4 107.0(3) . . ?
C8 N1 U1 127.1(2) . . ?
N4 N1 U1 122.64(18) . . ?
C13 N2 N5 107.1(2) . . ?
C13 N2 U1 128.80(19) . . ?
N5 N2 U1 123.21(17) . . ?
C18 N3 N6 105.5(2) . . ?
C18 N3 U1 135.2(2) . . ?
N6 N3 U1 119.21(17) . . ?
C10 N4 N1 109.0(3) . . ?
C10 N4 B1 130.1(3) . . ?
N1 N4 B1 120.9(2) . . ?
C15 N5 N2 109.1(2) . . ?
C15 N5 B1 129.7(3) . . ?
N2 N5 B1 121.2(2) . . ?
C20 N6 N3 110.4(3) . . ?
C20 N6 B1 127.0(3) . . ?
N3 N6 B1 122.4(2) . . ?
C23 N7 N10 105.9(2) . . ?
C23 N7 U1 125.41(19) . . ?
N10 N7 U1 73.70(14) . . ?
C28 N8 N11 107.0(2) . . ?
C28 N8 U1 138.1(2) . . ?
N11 N8 U1 114.50(17) . . ?
C33 N9 N12 105.7(3) . . ?
C33 N9 U1 140.4(2) . . ?
N12 N9 U1 113.75(17) . . ?
C25 N10 N7 108.8(2) . . ?
C25 N10 B2 122.1(3) . . ?
N7 N10 B2 119.9(2) . . ?
C25 N10 U1 124.81(18) . . ?
N7 N10 U1 77.63(15) . . ?
B2 N10 U1 95.70(17) . . ?
C30 N11 N8 109.6(2) . . ?
C30 N11 B2 130.6(3) . . ?
N8 N11 B2 119.8(2) . . ?
C35 N12 N9 110.6(3) . . ?
C35 N12 B2 129.5(3) . . ?
N9 N12 B2 119.9(2) . . ?
C6 C1 C2 116.9(3) . . ?
C6 C1 P1 119.0(2) . . ?
C2 C1 P1 124.1(3) . . ?
C3 C2 C1 121.0(3) . . ?
C3 C2 H2 119.5 . . ?
C1 C2 H2 119.5 . . ?
C4 C3 C2 120.8(3) . . ?
C4 C3 H3 119.6 . . ?
C2 C3 H3 119.6 . . ?
C3 C4 C5 119.4(3) . . ?
C3 C4 H4 120.3 . . ?
C5 C4 H4 120.3 . . ?
C6 C5 C4 120.3(4) . . ?
C6 C5 H5 119.8 . . ?
C4 C5 H5 119.8 . . ?
C5 C6 C1 121.4(3) . . ?
C5 C6 H6 119.3 . . ?
C1 C6 H6 119.3 . . ?
C8 C7 H7A 109.5 . . ?
C8 C7 H7B 109.5 . . ?
H7A C7 H7B 109.5 . . ?
C8 C7 H7C 109.5 . . ?
H7A C7 H7C 109.5 . . ?
H7B C7 H7C 109.5 . . ?
N1 C8 C9 109.4(3) . . ?
N1 C8 C7 120.8(3) . . ?
C9 C8 C7 129.7(3) . . ?
C10 C9 C8 106.1(3) . . ?
C10 C9 H9 127.0 . . ?
C8 C9 H9 127.0 . . ?
N4 C10 C9 108.5(3) . . ?
N4 C10 C11 123.0(4) . . ?
C9 C10 C11 128.5(3) . . ?
C10 C11 H11A 109.5 . . ?
C10 C11 H11B 109.5 . . ?
H11A C11 H11B 109.5 . . ?
C10 C11 H11C 109.5 . . ?
H11A C11 H11C 109.5 . . ?
H11B C11 H11C 109.5 . . ?
C13 C12 H12A 109.5 . . ?
C13 C12 H12B 109.5 . . ?
H12A C12 H12B 109.5 . . ?
C13 C12 H12C 109.5 . . ?
H12A C12 H12C 109.5 . . ?
H12B C12 H12C 109.5 . . ?
N2 C13 C14 109.3(3) . . ?
N2 C13 C12 121.7(3) . . ?
C14 C13 C12 129.0(3) . . ?
C15 C14 C13 106.1(3) . . ?
C15 C14 H14 127.0 . . ?
C13 C14 H14 127.0 . . ?
N5 C15 C14 108.4(3) . . ?
N5 C15 C16 123.0(3) . . ?
C14 C15 C16 128.6(3) . . ?
C15 C16 H16A 109.5 . . ?
C15 C16 H16B 109.5 . . ?
H16A C16 H16B 109.5 . . ?
C15 C16 H16C 109.5 . . ?
H16A C16 H16C 109.5 . . ?
H16B C16 H16C 109.5 . . ?
C18 C17 H17A 109.5 . . ?
C18 C17 H17B 109.5 . . ?
H17A C17 H17B 109.5 . . ?
C18 C17 H17C 109.5 . . ?
H17A C17 H17C 109.5 . . ?
H17B C17 H17C 109.5 . . ?
N3 C18 C19 110.4(3) . . ?
N3 C18 C17 124.3(3) . . ?
C19 C18 C17 125.3(3) . . ?
C20 C19 C18 106.1(3) . . ?
C20 C19 H19 127.0 . . ?
C18 C19 H19 127.0 . . ?
N6 C20 C19 107.6(3) . . ?
N6 C20 C21 123.9(3) . . ?
C19 C20 C21 128.4(3) . . ?
C20 C21 H21A 109.5 . . ?
C20 C21 H21B 109.5 . . ?
H21A C21 H21B 109.5 . . ?
C20 C21 H21C 109.5 . . ?
H21A C21 H21C 109.5 . . ?
H21B C21 H21C 109.5 . . ?
C23 C22 H22A 109.5 . . ?
C23 C22 H22B 109.5 . . ?
H22A C22 H22B 109.5 . . ?
C23 C22 H22C 109.5 . . ?
H22A C22 H22C 109.5 . . ?
H22B C22 H22C 109.5 . . ?
N7 C23 C24 110.9(3) . . ?
N7 C23 C22 120.6(3) . . ?
C24 C23 C22 128.5(3) . . ?
C25 C24 C23 106.3(3) . . ?
C25 C24 H24 126.8 . . ?
C23 C24 H24 126.8 . . ?
C24 C25 N10 108.0(3) . . ?
C24 C25 C26 130.3(3) . . ?
N10 C25 C26 121.7(3) . . ?
C25 C26 H26A 109.5 . . ?
C25 C26 H26B 109.5 . . ?
H26A C26 H26B 109.5 . . ?
C25 C26 H26C 109.5 . . ?
H26A C26 H26C 109.5 . . ?
H26B C26 H26C 109.5 . . ?
C28 C27 H27A 109.5 . . ?
C28 C27 H27B 109.5 . . ?
H27A C27 H27B 109.5 . . ?
C28 C27 H27C 109.5 . . ?
H27A C27 H27C 109.5 . . ?
H27B C27 H27C 109.5 . . ?
N8 C28 C29 109.6(3) . . ?
N8 C28 C27 120.9(3) . . ?
C29 C28 C27 129.5(3) . . ?
C30 C29 C28 106.0(3) . . ?
C30 C29 H29 127.0 . . ?
C28 C29 H29 127.0 . . ?
N11 C30 C29 107.7(3) . . ?
N11 C30 C31 123.7(3) . . ?
C29 C30 C31 128.6(3) . . ?
C30 C31 H31A 109.5 . . ?
C30 C31 H31B 109.5 . . ?
H31A C31 H31B 109.5 . . ?
C30 C31 H31C 109.5 . . ?
H31A C31 H31C 109.5 . . ?
H31B C31 H31C 109.5 . . ?
C33 C32 H32A 109.5 . . ?
C33 C32 H32B 109.5 . . ?
H32A C32 H32B 109.5 . . ?
C33 C32 H32C 109.5 . . ?
H32A C32 H32C 109.5 . . ?
H32B C32 H32C 109.5 . . ?
N9 C33 C34 110.0(3) . . ?
N9 C33 C32 122.0(3) . . ?
C34 C33 C32 128.0(3) . . ?
C35 C34 C33 106.3(3) . . ?
C35 C34 H34 126.8 . . ?
C33 C34 H34 126.8 . . ?
N12 C35 C34 107.4(3) . . ?
N12 C35 C36 124.2(3) . . ?
C34 C35 C36 128.4(3) . . ?
C35 C36 H36A 109.5 . . ?
C35 C36 H36B 109.5 . . ?
H36A C36 H36B 109.5 . . ?
C35 C36 H36C 109.5 . . ?
H36A C36 H36C 109.5 . . ?
H36B C36 H36C 109.5 . . ?
N6 B1 N5 110.1(3) . . ?
N6 B1 N4 111.0(3) . . ?
N5 B1 N4 110.9(3) . . ?
N6 B1 H1B 108.2 . . ?
N5 B1 H1B 108.2 . . ?
N4 B1 H1B 108.2 . . ?
N11 B2 N12 112.2(3) . . ?
N11 B2 N10 108.9(2) . . ?
N12 B2 N10 107.0(2) . . ?
N11 B2 H2B 109.6 . . ?
N12 B2 H2B 109.6 . . ?
N10 B2 H2B 109.6 . . ?
C41 O2 C44 103.1(10) . . ?
O2 C41 C42 104.8(12) . . ?
O2 C41 H41A 110.8 . . ?
C42 C41 H41A 110.8 . . ?
O2 C41 H41B 110.8 . . ?
C42 C41 H41B 110.8 . . ?
H41A C41 H41B 108.9 . . ?
C41 C42 C43 104.3(11) . . ?
C41 C42 H42A 110.9 . . ?
C43 C42 H42A 110.9 . . ?
C41 C42 H42B 110.9 . . ?
C43 C42 H42B 110.9 . . ?
H42A C42 H42B 108.9 . . ?
C44 C43 C42 104.6(10) . . ?
C44 C43 H43A 110.8 . . ?
C42 C43 H43A 110.8 . . ?
C44 C43 H43B 110.8 . . ?
C42 C43 H43B 110.8 . . ?
H43A C43 H43B 108.9 . . ?
C43 C44 O2 107.7(11) . . ?
C43 C44 H44A 110.2 . . ?
O2 C44 H44A 110.2 . . ?
C43 C44 H44B 110.2 . . ?
O2 C44 H44B 110.2 . . ?
H44A C44 H44B 108.5 . . ?
C41B O2B C44B 98.4(16) . . ?
C42B C41B O2B 99.6(17) . . ?
C42B C41B H41C 111.8 . . ?
O2B C41B H41C 111.8 . . ?
C42B C41B H41D 111.8 . . ?
O2B C41B H41D 111.8 . . ?
H41C C41B H41D 109.6 . . ?
C41B C42B C43B 98.8(15) . . ?
C41B C42B H42C 112.0 . . ?
C43B C42B H42C 112.0 . . ?
C41B C42B H42D 112.0 . . ?
C43B C42B H42D 112.0 . . ?
H42C C42B H42D 109.7 . . ?
C44B C43B C42B 106.3(14) . . ?
C44B C43B H43C 110.5 . . ?
C42B C43B H43C 110.5 . . ?
C44B C43B H43D 110.5 . . ?
C42B C43B H43D 110.5 . . ?
H43C C43B H43D 108.7 . . ?
C43B C44B O2B 105.1(13) . . ?
C43B C44B H44C 110.7 . . ?
O2B C44B H44C 110.7 . . ?
C43B C44B H44D 110.7 . . ?
O2B C44B H44D 110.7 . . ?
H44C C44B H44D 108.8 . . ?
C37 O1 C40 111.8(9) . . ?
O1 C37 C38 110.0(9) . . ?
O1 C37 H37A 109.7 . . ?
C38 C37 H37A 109.7 . . ?
O1 C37 H37B 109.7 . . ?
C38 C37 H37B 109.7 . . ?
H37A C37 H37B 108.2 . . ?
C39 C38 C37 103.3(10) . . ?
C39 C38 H38A 111.1 . . ?
C37 C38 H38A 111.1 . . ?
C39 C38 H38B 111.1 . . ?
C37 C38 H38B 111.1 . . ?
H38A C38 H38B 109.1 . . ?
C38 C39 C40 105.4(8) . . ?
C38 C39 H39A 110.7 . . ?
C40 C39 H39A 110.7 . . ?
C38 C39 H39B 110.7 . . ?
C40 C39 H39B 110.7 . . ?
H39A C39 H39B 108.8 . . ?
O1 C40 C39 106.1(10) . . ?
O1 C40 H40A 110.5 . . ?
C39 C40 H40A 110.5 . . ?
O1 C40 H40B 110.5 . . ?
C39 C40 H40B 110.5 . . ?
H40A C40 H40B 108.7 . . ?
C37A O1A C40A 108.8(9) . . ?
O1A C37A C38A 111.5(8) . . ?
O1A C37A H37C 109.3 . . ?
C38A C37A H37C 109.3 . . ?
O1A C37A H37D 109.3 . . ?
C38A C37A H37D 109.3 . . ?
H37C C37A H37D 108.0 . . ?
C39A C38A C37A 102.8(8) . . ?
C39A C38A H38C 111.2 . . ?
C37A C38A H38C 111.2 . . ?
C39A C38A H38D 111.2 . . ?
C37A C38A H38D 111.2 . . ?
H38C C38A H38D 109.1 . . ?
C38A C39A C40A 103.9(7) . . ?
C38A C39A H39C 111.0 . . ?
C40A C39A H39C 111.0 . . ?
C38A C39A H39D 111.0 . . ?
C40A C39A H39D 111.0 . . ?
H39C C39A H39D 109.0 . . ?
O1A C40A C39A 105.2(10) . . ?
O1A C40A H40C 110.7 . . ?
C39A C40A H40C 110.7 . . ?
O1A C40A H40D 110.7 . . ?
C39A C40A H40D 110.7 . . ?
H40C C40A H40D 108.8 . . ?

loop_
_geom_bond_atom_site_label_1
_geom_bond_atom_site_label_2
_geom_bond_distance
_geom_bond_site_symmetry_2
_geom_bond_publ_flag
U1 N1 2.518(3) . ?
U1 N2 2.524(2) . ?
U1 N8 2.543(2) . ?
U1 N9 2.566(3) . ?
U1 N3 2.662(2) . ?
U1 N10 2.791(2) . ?
U1 N7 2.841(3) . ?
U1 P1 3.0456(8) . ?
P1 C1 1.802(3) . ?
P1 H1 1.37(4) . ?
N1 C8 1.345(4) . ?
N1 N4 1.375(4) . ?
N2 C13 1.340(4) . ?
N2 N5 1.370(3) . ?
N3 C18 1.345(4) . ?
N3 N6 1.381(4) . ?
N4 C10 1.351(4) . ?
N4 B1 1.549(5) . ?
N5 C15 1.351(4) . ?
N5 B1 1.544(4) . ?
N6 C20 1.352(4) . ?
N6 B1 1.534(4) . ?
N7 C23 1.333(4) . ?
N7 N10 1.395(3) . ?
N8 C28 1.332(4) . ?
N8 N11 1.372(4) . ?
N9 C33 1.349(4) . ?
N9 N12 1.378(4) . ?
N10 C25 1.377(4) . ?
N10 B2 1.573(4) . ?
N11 C30 1.349(4) . ?
N11 B2 1.533(4) . ?
N12 C35 1.349(4) . ?
N12 B2 1.545(4) . ?
C1 C6 1.402(5) . ?
C1 C2 1.411(4) . ?
C2 C3 1.394(5) . ?
C2 H2 0.9500 . ?
C3 C4 1.368(6) . ?
C3 H3 0.9500 . ?
C4 C5 1.393(6) . ?
C4 H4 0.9500 . ?
C5 C6 1.388(5) . ?
C5 H5 0.9500 . ?
C6 H6 0.9500 . ?
C7 C8 1.490(6) . ?
C7 H7A 0.9800 . ?
C7 H7B 0.9800 . ?
C7 H7C 0.9800 . ?
C8 C9 1.392(5) . ?
C9 C10 1.372(5) . ?
C9 H9 0.9500 . ?
C10 C11 1.495(6) . ?
C11 H11A 0.9800 . ?
C11 H11B 0.9800 . ?
C11 H11C 0.9800 . ?
C12 C13 1.485(4) . ?
C12 H12A 0.9800 . ?
C12 H12B 0.9800 . ?
C12 H12C 0.9800 . ?
C13 C14 1.395(4) . ?
C14 C15 1.367(5) . ?
C14 H14 0.9500 . ?
C15 C16 1.496(5) . ?
C16 H16A 0.9800 . ?
C16 H16B 0.9800 . ?
C16 H16C 0.9800 . ?
C17 C18 1.493(5) . ?
C17 H17A 0.9800 . ?
C17 H17B 0.9800 . ?
C17 H17C 0.9800 . ?
C18 C19 1.395(5) . ?
C19 C20 1.375(5) . ?
C19 H19 0.9500 . ?
C20 C21 1.501(5) . ?
C21 H21A 0.9800 . ?
C21 H21B 0.9800 . ?
C21 H21C 0.9800 . ?
C22 C23 1.494(5) . ?
C22 H22A 0.9800 . ?
C22 H22B 0.9800 . ?
C22 H22C 0.9800 . ?
C23 C24 1.396(5) . ?
C24 C25 1.359(5) . ?
C24 H24 0.9500 . ?
C25 C26 1.492(5) . ?
C26 H26A 0.9800 . ?
C26 H26B 0.9800 . ?
C26 H26C 0.9800 . ?
C27 C28 1.495(5) . ?
C27 H27A 0.9800 . ?
C27 H27B 0.9800 . ?
C27 H27C 0.9800 . ?
C28 C29 1.395(4) . ?
C29 C30 1.379(5) . ?
C29 H29 0.9500 . ?
C30 C31 1.493(5) . ?
C31 H31A 0.9800 . ?
C31 H31B 0.9800 . ?
C31 H31C 0.9800 . ?
C32 C33 1.496(5) . ?
C32 H32A 0.9800 . ?
C32 H32B 0.9800 . ?
C32 H32C 0.9800 . ?
C33 C34 1.392(5) . ?
C34 C35 1.377(5) . ?
C34 H34 0.9500 . ?
C35 C36 1.486(6) . ?
C36 H36A 0.9800 . ?
C36 H36B 0.9800 . ?
C36 H36C 0.9800 . ?
B1 H1B 1.0000 . ?
B2 H2B 1.0000 . ?
O2 C41 1.381(14) . ?
O2 C44 1.534(15) . ?
C41 C42 1.451(15) . ?
C41 H41A 0.9900 . ?
C41 H41B 0.9900 . ?
C42 C43 1.540(15) . ?
C42 H42A 0.9900 . ?
C42 H42B 0.9900 . ?
C43 C44 1.382(13) . ?
C43 H43A 0.9900 . ?
C43 H43B 0.9900 . ?
C44 H44A 0.9900 . ?
C44 H44B 0.9900 . ?
O2B C41B 1.471(19) . ?
O2B C44B 1.534(17) . ?
C41B C42B 1.454(18) . ?
C41B H41C 0.9900 . ?
C41B H41D 0.9900 . ?
C42B C43B 1.525(17) . ?
C42B H42C 0.9900 . ?
C42B H42D 0.9900 . ?
C43B C44B 1.407(16) . ?
C43B H43C 0.9900 . ?
C43B H43D 0.9900 . ?
C44B H44C 0.9900 . ?
C44B H44D 0.9900 . ?
O1 C37 1.321(11) . ?
O1 C40 1.441(17) . ?
C37 C38 1.522(15) . ?
C37 H37A 0.9900 . ?
C37 H37B 0.9900 . ?
C38 C39 1.490(12) . ?
C38 H38A 0.9900 . ?
C38 H38B 0.9900 . ?
C39 C40 1.502(12) . ?
C39 H39A 0.9900 . ?
C39 H39B 0.9900 . ?
C40 H40A 0.9900 . ?
C40 H40B 0.9900 . ?
O1A C37A 1.330(10) . ?
O1A C40A 1.449(17) . ?
C37A C38A 1.512(13) . ?
C37A H37C 0.9900 . ?
C37A H37D 0.9900 . ?
C38A C39A 1.494(11) . ?
C38A H38C 0.9900 . ?
C38A H38D 0.9900 . ?
C39A C40A 1.507(11) . ?
C39A H39C 0.9900 . ?
C39A H39D 0.9900 . ?
C40A H40C 0.9900 . ?
C40A H40D 0.9900 . ?

loop_
_geom_torsion_atom_site_label_1
_geom_torsion_atom_site_label_2
_geom_torsion_atom_site_label_3
_geom_torsion_atom_site_label_4
_geom_torsion
_geom_torsion_site_symmetry_1
_geom_torsion_site_symmetry_2
_geom_torsion_site_symmetry_3
_geom_torsion_site_symmetry_4
_geom_torsion_publ_flag
C8 N1 N4 C10 0.0(3) . . . . ?
U1 N1 N4 C10 -160.9(2) . . . . ?
C8 N1 N4 B1 178.4(3) . . . . ?
U1 N1 N4 B1 17.5(3) . . . . ?
C13 N2 N5 C15 0.0(3) . . . . ?
U1 N2 N5 C15 170.2(2) . . . . ?
C13 N2 N5 B1 179.3(3) . . . . ?
U1 N2 N5 B1 -10.6(4) . . . . ?
C18 N3 N6 C20 0.3(3) . . . . ?
U1 N3 N6 C20 178.96(18) . . . . ?
C18 N3 N6 B1 -175.5(3) . . . . ?
U1 N3 N6 B1 3.2(3) . . . . ?
C23 N7 N10 C25 -0.1(3) . . . . ?
U1 N7 N10 C25 122.9(2) . . . . ?
C23 N7 N10 B2 147.5(3) . . . . ?
U1 N7 N10 B2 -89.5(2) . . . . ?
C23 N7 N10 U1 -123.0(2) . . . . ?
C28 N8 N11 C30 0.2(3) . . . . ?
U1 N8 N11 C30 174.64(19) . . . . ?
C28 N8 N11 B2 -177.3(3) . . . . ?
U1 N8 N11 B2 -2.8(3) . . . . ?
C33 N9 N12 C35 1.2(3) . . . . ?
U1 N9 N12 C35 177.5(2) . . . . ?
C33 N9 N12 B2 -176.2(3) . . . . ?
U1 N9 N12 B2 0.1(3) . . . . ?
U1 P1 C1 C6 69.6(3) . . . . ?
U1 P1 C1 C2 -112.7(3) . . . . ?
C6 C1 C2 C3 -2.6(5) . . . . ?
P1 C1 C2 C3 179.6(3) . . . . ?
C1 C2 C3 C4 1.7(6) . . . . ?
C2 C3 C4 C5 -0.4(6) . . . . ?
C3 C4 C5 C6 -0.1(6) . . . . ?
C4 C5 C6 C1 -0.9(6) . . . . ?
C2 C1 C6 C5 2.1(5) . . . . ?
P1 C1 C6 C5 -179.9(3) . . . . ?
N4 N1 C8 C9 0.0(3) . . . . ?
U1 N1 C8 C9 159.9(2) . . . . ?
N4 N1 C8 C7 179.4(3) . . . . ?
U1 N1 C8 C7 -20.8(4) . . . . ?
N1 C8 C9 C10 -0.1(4) . . . . ?
C7 C8 C9 C10 -179.4(3) . . . . ?
N1 N4 C10 C9 -0.1(4) . . . . ?
B1 N4 C10 C9 -178.3(3) . . . . ?
N1 N4 C10 C11 179.2(3) . . . . ?
B1 N4 C10 C11 1.0(5) . . . . ?
C8 C9 C10 N4 0.1(4) . . . . ?
C8 C9 C10 C11 -179.2(4) . . . . ?
N5 N2 C13 C14 -0.2(3) . . . . ?
U1 N2 C13 C14 -169.6(2) . . . . ?
N5 N2 C13 C12 180.0(3) . . . . ?
U1 N2 C13 C12 10.6(4) . . . . ?
N2 C13 C14 C15 0.3(4) . . . . ?
C12 C13 C14 C15 -179.9(3) . . . . ?
N2 N5 C15 C14 0.2(4) . . . . ?
B1 N5 C15 C14 -179.1(3) . . . . ?
N2 N5 C15 C16 -179.2(3) . . . . ?
B1 N5 C15 C16 1.6(6) . . . . ?
C13 C14 C15 N5 -0.3(4) . . . . ?
C13 C14 C15 C16 179.0(4) . . . . ?
N6 N3 C18 C19 -0.5(3) . . . . ?
U1 N3 C18 C19 -178.9(2) . . . . ?
N6 N3 C18 C17 178.3(3) . . . . ?
U1 N3 C18 C17 0.0(5) . . . . ?
N3 C18 C19 C20 0.6(4) . . . . ?
C17 C18 C19 C20 -178.3(3) . . . . ?
N3 N6 C20 C19 0.1(3) . . . . ?
B1 N6 C20 C19 175.6(3) . . . . ?
N3 N6 C20 C21 -179.9(3) . . . . ?
B1 N6 C20 C21 -4.4(5) . . . . ?
C18 C19 C20 N6 -0.4(4) . . . . ?
C18 C19 C20 C21 179.6(3) . . . . ?
N10 N7 C23 C24 -0.3(3) . . . . ?
U1 N7 C23 C24 -81.4(3) . . . . ?
N10 N7 C23 C22 178.6(3) . . . . ?
U1 N7 C23 C22 97.5(3) . . . . ?
N7 C23 C24 C25 0.6(4) . . . . ?
C22 C23 C24 C25 -178.1(3) . . . . ?
C23 C24 C25 N10 -0.7(4) . . . . ?
C23 C24 C25 C26 179.7(3) . . . . ?
N7 N10 C25 C24 0.5(3) . . . . ?
B2 N10 C25 C24 -146.3(3) . . . . ?
U1 N10 C25 C24 88.3(3) . . . . ?
N7 N10 C25 C26 -179.9(3) . . . . ?
B2 N10 C25 C26 33.3(4) . . . . ?
U1 N10 C25 C26 -92.1(3) . . . . ?
N11 N8 C28 C29 0.0(4) . . . . ?
U1 N8 C28 C29 -172.5(2) . . . . ?
N11 N8 C28 C27 180.0(3) . . . . ?
U1 N8 C28 C27 7.5(5) . . . . ?
N8 C28 C29 C30 -0.2(4) . . . . ?
C27 C28 C29 C30 179.9(3) . . . . ?
N8 N11 C30 C29 -0.3(3) . . . . ?
B2 N11 C30 C29 176.9(3) . . . . ?
N8 N11 C30 C31 179.1(3) . . . . ?
B2 N11 C30 C31 -3.7(5) . . . . ?
C28 C29 C30 N11 0.3(4) . . . . ?
C28 C29 C30 C31 -179.1(3) . . . . ?
N12 N9 C33 C34 -0.8(4) . . . . ?
U1 N9 C33 C34 -175.5(3) . . . . ?
N12 N9 C33 C32 177.7(3) . . . . ?
U1 N9 C33 C32 3.0(5) . . . . ?
N9 C33 C34 C35 0.1(4) . . . . ?
C32 C33 C34 C35 -178.3(4) . . . . ?
N9 N12 C35 C34 -1.1(4) . . . . ?
B2 N12 C35 C34 176.0(3) . . . . ?
N9 N12 C35 C36 178.4(4) . . . . ?
B2 N12 C35 C36 -4.5(6) . . . . ?
C33 C34 C35 N12 0.6(4) . . . . ?
C33 C34 C35 C36 -178.9(4) . . . . ?
C20 N6 B1 N5 -115.0(3) . . . . ?
N3 N6 B1 N5 60.0(4) . . . . ?
C20 N6 B1 N4 121.7(3) . . . . ?
N3 N6 B1 N4 -63.3(3) . . . . ?
C15 N5 B1 N6 121.6(3) . . . . ?
N2 N5 B1 N6 -57.5(4) . . . . ?
C15 N5 B1 N4 -115.1(4) . . . . ?
N2 N5 B1 N4 65.8(3) . . . . ?
C10 N4 B1 N6 -129.4(3) . . . . ?
N1 N4 B1 N6 52.5(3) . . . . ?
C10 N4 B1 N5 107.8(3) . . . . ?
N1 N4 B1 N5 -70.2(3) . . . . ?
C30 N11 B2 N12 114.2(3) . . . . ?
N8 N11 B2 N12 -68.9(3) . . . . ?
C30 N11 B2 N10 -127.5(3) . . . . ?
N8 N11 B2 N10 49.4(3) . . . . ?
C35 N12 B2 N11 -106.3(4) . . . . ?
N9 N12 B2 N11 70.6(3) . . . . ?
C35 N12 B2 N10 134.3(3) . . . . ?
N9 N12 B2 N10 -48.8(3) . . . . ?
C25 N10 B2 N11 162.7(3) . . . . ?
N7 N10 B2 N11 19.4(4) . . . . ?
U1 N10 B2 N11 -59.6(2) . . . . ?
C25 N10 B2 N12 -75.8(3) . . . . ?
N7 N10 B2 N12 140.9(3) . . . . ?
U1 N10 B2 N12 61.9(2) . . . . ?
C44 O2 C41 C42 39(3) . . . . ?
O2 C41 C42 C43 -36(3) . . . . ?
C41 C42 C43 C44 17(2) . . . . ?
C42 C43 C44 O2 6.8(19) . . . . ?
C41 O2 C44 C43 -29(2) . . . . ?
C44B O2B C41B C42B -53(3) . . . . ?
O2B C41B C42B C43B 53(3) . . . . ?
C41B C42B C43B C44B -32(3) . . . . ?
C42B C43B C44B O2B -1(3) . . . . ?
C41B O2B C44B C43B 33(3) . . . . ?
C40 O1 C37 C38 -5(3) . . . . ?
O1 C37 C38 C39 15(2) . . . . ?
C37 C38 C39 C40 -18(3) . . . . ?
C37 O1 C40 C39 -7(4) . . . . ?
C38 C39 C40 O1 16(4) . . . . ?
C40A O1A C37A C38A -10(2) . . . . ?
O1A C37A C38A C39A -8.2(18) . . . . ?
C37A C38A C39A C40A 22(2) . . . . ?
C37A O1A C40A C39A 24(3) . . . . ?
C38A C39A C40A O1A -28(3) . . . . ?
